data_7010018
loop_
_publ_author_name
'Holland, Joanne M.'
'Liu, Xiaoming'
'Zhao, Jing P.'
'Mabbs, Frank E.'
'Kilner, Colin A.'
'Thornton-Pett, Mark'
'Halcrow, Malcolm A.'

_publ_section_title
;
 Copper complexes of 2,6-bis(iminomethyl)pyridine derivatives and of
 1,3-bis(pyridin-2-yl)pyrazole. Effects of ligand bulk and
 conformational strain on the ground state of a six-co-ordinate
 copper(II) ion
;
_journal_issue 19
_journal_name_full 'Journal of the Chemical Society, Dalton Transactions'
_journal_page_first 3316
_journal_paper_doi 10.1039/b005105p
_journal_year 2000
_chemical_formula_moiety 'C50 H54 Cu N6, B F4, C2 H3 N'
_chemical_formula_sum 'C52 H57 B Cu F4 N7'
_chemical_formula_weight 930.40
_chemical_name_systematic
; 
Bis-[2,6-bis-{N-(2,4,6-trimethylphenyl)carbaldimino}pyridine]copper(I) 
tetrafluoroborate acetonitrile solvate
;
_space_group_IT_number 14
_symmetry_cell_setting monoclinic
_symmetry_space_group_name_Hall '-P 2ybc'
_symmetry_space_group_name_H-M 'P 1 21/c 1'
_atom_sites_solution_hydrogens geom
_atom_sites_solution_primary direct
_atom_sites_solution_secondary difmap
_audit_creation_method SHELXL-97
_cell_angle_alpha 90.00
_cell_angle_beta 105.1990(10)
_cell_angle_gamma 90.00
_cell_formula_units_Z 4
_cell_length_a 11.6577(2)
_cell_length_b 26.3752(4)
_cell_length_c 16.2105(2)
_cell_measurement_temperature 150(2)
_cell_volume 4809.96(13)
_computing_cell_refinement 'DENZO-SMN (Otwinowski & Minor, 1996)'
_computing_data_collection 'COLLECT (Nonius, 1999)'
_computing_data_reduction 'DENZO-SMN (Otwinowski & Minor, 1996)'
_computing_molecular_graphics 'ORTEX (McArdle, 1995)'
_computing_publication_material 'local program'
_computing_structure_refinement 'SHELXL-97 (Sheldrick, 1997)'
_computing_structure_solution 'SHELXS-97 (Sheldrick, 1990)'
_diffrn_ambient_temperature 150(2)
_diffrn_detector_area_resol_mean 9.091
_diffrn_measured_fraction_theta_full 0.998
_diffrn_measured_fraction_theta_max 0.998
_diffrn_measurement_device_type 'Nonius KappaCCD area detector diffractometer'
_diffrn_measurement_method
;
   Detector set at 30mm from sample with different 2theta offsets 
   1 degree phi exposures for chi=0 degree settings
   1 degree omega exposures for chi=90 degree settings
;
_diffrn_radiation_monochromator graphite
_diffrn_radiation_source 'fine-focus sealed tube'
_diffrn_radiation_type MoK\a
_diffrn_radiation_wavelength 0.71073
_diffrn_reflns_av_R_equivalents 0.0981
_diffrn_reflns_av_sigmaI/netI 0.0392
_diffrn_reflns_limit_h_max 15
_diffrn_reflns_limit_h_min -15
_diffrn_reflns_limit_k_max 34
_diffrn_reflns_limit_k_min -34
_diffrn_reflns_limit_l_max 21
_diffrn_reflns_limit_l_min -21
_diffrn_reflns_number 114564
_diffrn_reflns_theta_full 27.45
_diffrn_reflns_theta_max 27.45
_diffrn_reflns_theta_min 1.81
_exptl_absorpt_coefficient_mu 0.513
_exptl_absorpt_correction_T_max 0.9699
_exptl_absorpt_correction_T_min 0.7693
_exptl_absorpt_process_details
;
 Using multiple and symmetry-related data measurements via the program SORTAV
 See R.H. Blessing, Acta Cryst (1995), A51, 33-38 
;
_exptl_crystal_colour Needle
_exptl_crystal_density_diffrn 1.285
_exptl_crystal_density_method 'not measured'
_exptl_crystal_description Brown
_exptl_crystal_F_000 1952
_exptl_crystal_size_max 0.54
_exptl_crystal_size_mid 0.09
_exptl_crystal_size_min 0.06
_refine_diff_density_max 0.394
_refine_diff_density_min -0.454
_refine_diff_density_rms 0.050
_refine_ls_extinction_method none
_refine_ls_goodness_of_fit_ref 1.024
_refine_ls_hydrogen_treatment mixed
_refine_ls_matrix_type full
_refine_ls_number_parameters 627
_refine_ls_number_reflns 10968
_refine_ls_number_restraints 30
_refine_ls_restrained_S_all 1.025
_refine_ls_R_factor_all 0.0586
_refine_ls_R_factor_gt 0.0422
_refine_ls_shift/su_max 0.004
_refine_ls_shift/su_mean 0.000
_refine_ls_structure_factor_coef Fsqd
_refine_ls_weighting_details 'calc w=1/[\s^2^(Fo^2^)+(0.0494P)^2^+2.2120P] where P=(Fo^2^+2Fc^2^)/3'
_refine_ls_weighting_scheme calc
_refine_ls_wR_factor_gt 0.1028
_refine_ls_wR_factor_ref 0.1108
_reflns_number_gt 8690
_reflns_number_total 10968
_reflns_threshold_expression >2sigma(I)
_cod_data_source_file b005105p.txt
_cod_data_source_block jmh20
_cod_depositor_comments
;
The following automatic conversions were performed:
'_symmetry_cell_setting' value 'Monoclinic' changed to 'monoclinic'
according to '/home/saulius/struct/CIF-dictionaries/cif_core.dic'
dictionary named 'cif_core.dic' version 2.4.1 from 2010-06-29.

Automatic conversion script
Id: cif_fix_enum 1527 2010-12-29 10:47:43Z saulius 
;
_cod_original_sg_symbol_H-M 'P 21/c'
_cod_database_code 7010018

loop_
_symmetry_equiv_pos_as_xyz
'x, y, z'
'-x, y+1/2, -z+1/2'
'-x, -y, -z'
'x, -y-1/2, z-1/2'

loop_
_atom_site_label
_atom_site_type_symbol
_atom_site_fract_x
_atom_site_fract_y
_atom_site_fract_z
_atom_site_U_iso_or_equiv
_atom_site_adp_type
_atom_site_occupancy
_atom_site_symmetry_multiplicity
_atom_site_calc_flag
_atom_site_refinement_flags
_atom_site_disorder_assembly
_atom_site_disorder_group
Cu1 Cu 0.252263(19) 0.172835(8) 0.121528(14) 0.02874(7) Uani 1 1 d . . .
N1 N 0.10995(13) 0.12888(6) 0.06946(9) 0.0278(3) Uani 1 1 d . . .
C1 C 0.07063(16) 0.08655(7) 0.10029(12) 0.0292(4) Uani 1 1 d . . .
C2 C -0.01468(16) 0.05514(8) 0.04919(13) 0.0341(4) Uani 1 1 d . . .
H2 H -0.0378 0.0248 0.0719 0.041 Uiso 1 1 calc R . .
C3 C -0.06572(17) 0.06844(8) -0.03508(13) 0.0380(5) Uani 1 1 d . . .
H3 H -0.1253 0.0477 -0.0705 0.046 Uiso 1 1 calc R . .
C4 C -0.02877(17) 0.11231(8) -0.06692(13) 0.0362(4) Uani 1 1 d . . .
H4 H -0.0637 0.1226 -0.1241 0.043 Uiso 1 1 calc R . .
C5 C 0.06039(16) 0.14103(7) -0.01374(12) 0.0304(4) Uani 1 1 d . . .
C6 C 0.12008(16) 0.07575(7) 0.19209(12) 0.0314(4) Uani 1 1 d . . .
H6 H 0.1796 0.0974 0.2254 0.038 Uiso 1 1 calc R . .
N2 N 0.08472(15) 0.03832(6) 0.22702(11) 0.0387(4) Uani 1 1 d . . .
C7 C 0.13201(17) 0.02925(7) 0.31638(12) 0.0338(4) Uani 1 1 d . . .
C8 C 0.07227(18) 0.04828(7) 0.37385(13) 0.0362(4) Uani 1 1 d . . .
C9 C 0.11520(19) 0.03624(8) 0.46012(14) 0.0400(5) Uani 1 1 d . . .
H9 H 0.0745 0.0488 0.4996 0.048 Uiso 1 1 calc R . .
C10 C 0.2157(2) 0.00647(8) 0.49015(14) 0.0434(5) Uani 1 1 d . . .
C11 C 0.2709(2) -0.01269(8) 0.43093(15) 0.0458(5) Uani 1 1 d . . .
H11 H 0.3387 -0.0338 0.4505 0.055 Uiso 1 1 calc R . .
C12 C 0.23139(19) -0.00242(8) 0.34400(14) 0.0413(5) Uani 1 1 d . . .
C13 C -0.0351(2) 0.08160(9) 0.34357(16) 0.0497(6) Uani 1 1 d . . .
H13A H -0.0112 0.1141 0.3239 0.075 Uiso 1 1 calc R . .
H13B H -0.0717 0.0875 0.3907 0.075 Uiso 1 1 calc R . .
H13C H -0.0926 0.0649 0.2963 0.075 Uiso 1 1 calc R . .
C14 C 0.2650(3) -0.00425(10) 0.58450(16) 0.0629(7) Uani 1 1 d . . .
H14A H 0.2867 -0.0401 0.5927 0.094 Uiso 1 1 calc R . .
H14B H 0.2046 0.0037 0.6147 0.094 Uiso 1 1 calc R . .
H14C H 0.3355 0.0168 0.6073 0.094 Uiso 1 1 calc R . .
C15 C 0.2929(2) -0.02510(11) 0.28200(17) 0.0625(7) Uani 1 1 d . . .
H15A H 0.3564 -0.0478 0.3126 0.094 Uiso 1 1 calc R . .
H15B H 0.3269 0.0020 0.2546 0.094 Uiso 1 1 calc R . .
H15C H 0.2353 -0.0444 0.2383 0.094 Uiso 1 1 calc R . .
C16 C 0.10990(17) 0.18615(7) -0.04463(12) 0.0320(4) Uani 1 1 d . . .
H16 H 0.0718 0.2010 -0.0982 0.038 Uiso 1 1 calc R . .
N3 N 0.20576(13) 0.20497(6) 0.00264(10) 0.0292(3) Uani 1 1 d . . .
C17 C 0.25523(16) 0.25049(7) -0.02221(11) 0.0293(4) Uani 1 1 d . . .
C18 C 0.37044(17) 0.24813(7) -0.03264(13) 0.0338(4) Uani 1 1 d . . .
C19 C 0.42388(18) 0.29290(7) -0.04832(13) 0.0364(4) Uani 1 1 d . . .
H19 H 0.5019 0.2917 -0.0560 0.044 Uiso 1 1 calc R . .
C20 C 0.36650(19) 0.33957(7) -0.05314(13) 0.0368(4) Uani 1 1 d . . .
C21 C 0.25225(18) 0.34032(7) -0.04272(12) 0.0348(4) Uani 1 1 d . . .
H21 H 0.2119 0.3719 -0.0467 0.042 Uiso 1 1 calc R . .
C22 C 0.19404(17) 0.29668(7) -0.02669(12) 0.0320(4) Uani 1 1 d . . .
C23 C 0.4347(2) 0.19832(8) -0.02852(17) 0.0490(6) Uani 1 1 d . . .
H23A H 0.5112 0.2038 -0.0416 0.074 Uiso 1 1 calc R . .
H23B H 0.3865 0.1748 -0.0703 0.074 Uiso 1 1 calc R . .
H23C H 0.4483 0.1840 0.0290 0.074 Uiso 1 1 calc R . .
C24 C 0.4277(2) 0.38794(8) -0.06721(17) 0.0512(6) Uani 1 1 d . . .
H24A H 0.4075 0.3957 -0.1284 0.077 Uiso 1 1 calc R . .
H24B H 0.5140 0.3837 -0.0458 0.077 Uiso 1 1 calc R . .
H24C H 0.4014 0.4158 -0.0365 0.077 Uiso 1 1 calc R . .
C25 C 0.07188(17) 0.30043(8) -0.01201(14) 0.0383(5) Uani 1 1 d . . .
H25A H 0.0568 0.3355 0.0020 0.057 Uiso 1 1 calc R . .
H25B H 0.0672 0.2782 0.0354 0.057 Uiso 1 1 calc R . .
H25C H 0.0122 0.2900 -0.0639 0.057 Uiso 1 1 calc R . .
N4 N 0.41222(13) 0.14434(6) 0.18627(10) 0.0284(3) Uani 1 1 d . . .
C26 C 0.46514(16) 0.09959(7) 0.18027(12) 0.0295(4) Uani 1 1 d . . .
C27 C 0.57873(17) 0.08822(8) 0.23088(13) 0.0352(4) Uani 1 1 d . . .
H27 H 0.6133 0.0561 0.2264 0.042 Uiso 1 1 calc R . .
C28 C 0.64034(17) 0.12391(8) 0.28739(13) 0.0376(4) Uani 1 1 d . . .
H28 H 0.7183 0.1169 0.3215 0.045 Uiso 1 1 calc R . .
C29 C 0.58702(17) 0.17011(7) 0.29386(13) 0.0343(4) Uani 1 1 d . . .
H29 H 0.6281 0.1954 0.3321 0.041 Uiso 1 1 calc R . .
C30 C 0.47297(16) 0.17887(7) 0.24379(12) 0.0295(4) Uani 1 1 d . . .
C31 C 0.39703(17) 0.06288(7) 0.11821(12) 0.0319(4) Uani 1 1 d . . .
H31 H 0.3191 0.0711 0.0854 0.038 Uiso 1 1 calc R . .
N5 N 0.44209(14) 0.02020(6) 0.10831(10) 0.0323(3) Uani 1 1 d . . .
C32 C 0.38075(16) -0.01647(7) 0.04915(12) 0.0309(4) Uani 1 1 d . . .
C33 C 0.39556(17) -0.06733(7) 0.07749(13) 0.0338(4) Uani 1 1 d . . .
C34 C 0.34035(17) -0.10556(7) 0.02260(14) 0.0371(4) Uani 1 1 d . . .
H34 H 0.3473 -0.1396 0.0426 0.045 Uiso 1 1 calc R . .
C35 C 0.27530(18) -0.09571(7) -0.06058(14) 0.0373(4) Uani 1 1 d . . .
C36 C 0.26602(17) -0.04569(8) -0.08823(13) 0.0355(4) Uani 1 1 d . . .
H36 H 0.2244 -0.0386 -0.1458 0.043 Uiso 1 1 calc R . .
C37 C 0.31516(16) -0.00544(7) -0.03509(13) 0.0322(4) Uani 1 1 d . . .
C38 C 0.46776(19) -0.08134(8) 0.16581(14) 0.0411(5) Uani 1 1 d . . .
H38A H 0.4152 -0.0952 0.1985 0.062 Uiso 1 1 calc R . .
H38B H 0.5080 -0.0511 0.1947 0.062 Uiso 1 1 calc R . .
H38C H 0.5271 -0.1069 0.1617 0.062 Uiso 1 1 calc R . .
C39 C 0.2139(2) -0.13847(8) -0.11744(16) 0.0484(5) Uani 1 1 d . . .
H39A H 0.1736 -0.1250 -0.1739 0.073 Uiso 1 1 calc R . .
H39B H 0.1555 -0.1544 -0.0919 0.073 Uiso 1 1 calc R . .
H39C H 0.2730 -0.1637 -0.1233 0.073 Uiso 1 1 calc R . .
C40 C 0.29928(19) 0.04763(8) -0.07191(14) 0.0396(5) Uani 1 1 d . . .
H40A H 0.2868 0.0460 -0.1340 0.059 Uiso 1 1 calc R . .
H40B H 0.3706 0.0677 -0.0467 0.059 Uiso 1 1 calc R . .
H40C H 0.2302 0.0636 -0.0588 0.059 Uiso 1 1 calc R . .
C41 C 0.40905(16) 0.22577(7) 0.25067(12) 0.0315(4) Uani 1 1 d . . .
H41 H 0.4474 0.2525 0.2869 0.038 Uiso 1 1 calc R . .
N6 N 0.30079(13) 0.23036(5) 0.20721(9) 0.0284(3) Uani 1 1 d . . .
C42 C 0.23819(16) 0.27700(7) 0.21090(11) 0.0299(4) Uani 1 1 d . . .
C43 C 0.28489(17) 0.32382(7) 0.19377(12) 0.0325(4) Uani 1 1 d . . .
C44 C 0.21465(19) 0.36692(8) 0.19331(13) 0.0383(5) Uani 1 1 d . . .
H44 H 0.2448 0.3990 0.1823 0.046 Uiso 1 1 calc R . .
C45 C 0.10288(19) 0.36481(8) 0.20829(13) 0.0403(5) Uani 1 1 d . . .
C46 C 0.05983(18) 0.31790(8) 0.22470(12) 0.0372(4) Uani 1 1 d . . .
H46 H -0.0162 0.3160 0.2357 0.045 Uiso 1 1 calc R . .
C47 C 0.12514(17) 0.27337(7) 0.22546(12) 0.0324(4) Uani 1 1 d . . .
C48 C 0.40246(18) 0.32903(8) 0.17203(14) 0.0376(4) Uani 1 1 d . . .
H48A H 0.4057 0.3619 0.1444 0.056 Uiso 1 1 calc R . .
H48B H 0.4108 0.3017 0.1331 0.056 Uiso 1 1 calc R . .
H48C H 0.4673 0.3269 0.2245 0.056 Uiso 1 1 calc R . .
C49 C 0.0282(2) 0.41229(9) 0.20472(17) 0.0549(6) Uani 1 1 d . . .
H49A H 0.0805 0.4417 0.2214 0.082 Uiso 1 1 calc R . .
H49B H -0.0224 0.4087 0.2440 0.082 Uiso 1 1 calc R . .
H49C H -0.0217 0.4171 0.1464 0.082 Uiso 1 1 calc R . .
C50 C 0.07407(18) 0.22299(8) 0.24150(14) 0.0383(4) Uani 1 1 d . . .
H50A H 0.0587 0.2023 0.1895 0.057 Uiso 1 1 calc R . .
H50B H -0.0005 0.2285 0.2574 0.057 Uiso 1 1 calc R . .
H50C H 0.1308 0.2054 0.2881 0.057 Uiso 1 1 calc R . .
B1A B 0.7383(9) 0.2081(4) 0.7995(7) 0.047(4) Uani 0.50 1 d PD A 1
F1A F 0.7487(5) 0.15638(18) 0.7848(6) 0.0549(12) Uani 0.50 1 d PD A 1
F2A F 0.6660(6) 0.2138(5) 0.8586(5) 0.050(2) Uani 0.50 1 d PD A 1
F3A F 0.6877(4) 0.23450(14) 0.7244(2) 0.0596(9) Uani 0.50 1 d PD A 1
F4A F 0.8493(3) 0.23001(17) 0.8380(3) 0.0699(12) Uani 0.50 1 d PD A 1
B1B B 0.7541(13) 0.2096(6) 0.8055(9) 0.029(5) Uiso 0.30 1 d PD B 2
F1B F 0.8537(5) 0.2206(2) 0.8718(4) 0.0391(14) Uiso 0.30 1 d PD B 2
F2B F 0.7371(6) 0.2451(2) 0.7430(5) 0.0500(16) Uiso 0.30 1 d PD B 2
F3B F 0.7716(13) 0.1637(4) 0.7694(8) 0.059(3) Uiso 0.30 1 d PD B 2
F4B F 0.6527(9) 0.2070(4) 0.8342(7) 0.048(3) Uiso 0.30 1 d PD B 2
B1C B 0.7654(14) 0.2102(6) 0.8301(10) 0.052(6) Uiso 0.20 1 d PD C 3
F1C F 0.8456(7) 0.2083(3) 0.9096(6) 0.063(2) Uiso 0.20 1 d PD C 3
F2C F 0.7891(11) 0.2507(3) 0.7826(8) 0.079(3) Uiso 0.20 1 d PD C 3
F3C F 0.7764(17) 0.1656(5) 0.7866(11) 0.053(5) Uiso 0.20 1 d PD C 3
F4C F 0.6536(13) 0.2150(9) 0.8436(15) 0.029(4) Uiso 0.20 1 d PD C 3
N1S N 0.7893(2) 0.13511(10) 0.49265(16) 0.0732(7) Uani 1 1 d . . .
C1S C 0.7865(2) 0.17433(11) 0.52051(17) 0.0561(6) Uani 1 1 d . . .
C2S C 0.7849(3) 0.22520(12) 0.5543(2) 0.0732(8) Uani 1 1 d . . .
H2S1 H 0.8658 0.2351 0.5850 0.110 Uiso 1 1 calc R . .
H2S2 H 0.7338 0.2259 0.5937 0.110 Uiso 1 1 calc R . .
H2S3 H 0.7540 0.2489 0.5072 0.110 Uiso 1 1 calc R . .

loop_
_atom_site_aniso_label
_atom_site_aniso_U_11
_atom_site_aniso_U_22
_atom_site_aniso_U_33
_atom_site_aniso_U_23
_atom_site_aniso_U_13
_atom_site_aniso_U_12
Cu1 0.02763(12) 0.02721(12) 0.02825(12) 0.00007(9) 0.00176(9) 0.00076(9)
N1 0.0267(7) 0.0278(8) 0.0286(8) -0.0006(6) 0.0065(6) 0.0017(6)
C1 0.0265(9) 0.0286(9) 0.0334(10) -0.0020(8) 0.0093(7) 0.0029(7)
C2 0.0291(9) 0.0338(10) 0.0405(11) -0.0047(8) 0.0109(8) -0.0027(8)
C3 0.0303(10) 0.0414(11) 0.0400(11) -0.0095(9) 0.0049(8) -0.0043(8)
C4 0.0309(10) 0.0436(11) 0.0313(10) -0.0032(9) 0.0032(8) 0.0012(8)
C5 0.0283(9) 0.0329(10) 0.0293(9) -0.0007(8) 0.0063(7) 0.0034(7)
C6 0.0304(9) 0.0288(9) 0.0343(10) -0.0013(8) 0.0075(8) -0.0001(7)
N2 0.0427(10) 0.0361(9) 0.0360(9) 0.0033(7) 0.0080(7) -0.0076(7)
C7 0.0376(10) 0.0289(9) 0.0349(10) 0.0025(8) 0.0098(8) -0.0083(8)
C8 0.0366(10) 0.0308(10) 0.0414(11) -0.0027(8) 0.0106(9) -0.0085(8)
C9 0.0499(12) 0.0333(10) 0.0403(12) -0.0030(9) 0.0183(10) -0.0096(9)
C10 0.0621(14) 0.0301(10) 0.0368(11) 0.0047(9) 0.0106(10) -0.0066(10)
C11 0.0523(13) 0.0367(11) 0.0458(13) 0.0078(10) 0.0082(10) 0.0060(10)
C12 0.0469(12) 0.0375(11) 0.0415(12) 0.0031(9) 0.0153(10) 0.0002(9)
C13 0.0406(12) 0.0562(14) 0.0499(13) -0.0095(11) 0.0075(10) 0.0038(10)
C14 0.098(2) 0.0452(14) 0.0409(13) 0.0080(11) 0.0101(13) 0.0002(13)
C15 0.0652(16) 0.0704(18) 0.0563(16) 0.0062(13) 0.0239(13) 0.0222(14)
C16 0.0349(10) 0.0336(10) 0.0267(9) 0.0013(8) 0.0067(8) 0.0045(8)
N3 0.0300(8) 0.0293(8) 0.0285(8) 0.0005(6) 0.0079(6) 0.0026(6)
C17 0.0338(10) 0.0294(9) 0.0241(9) 0.0028(7) 0.0066(7) 0.0035(7)
C18 0.0368(10) 0.0305(10) 0.0363(10) 0.0022(8) 0.0136(8) 0.0071(8)
C19 0.0381(11) 0.0348(10) 0.0409(11) 0.0027(9) 0.0184(9) 0.0027(8)
C20 0.0456(12) 0.0313(10) 0.0350(11) 0.0017(8) 0.0129(9) 0.0005(8)
C21 0.0407(11) 0.0279(9) 0.0342(10) 0.0026(8) 0.0072(8) 0.0085(8)
C22 0.0331(10) 0.0339(10) 0.0265(9) 0.0006(8) 0.0033(8) 0.0068(8)
C23 0.0488(13) 0.0343(11) 0.0736(16) 0.0098(11) 0.0333(12) 0.0118(10)
C24 0.0590(14) 0.0314(11) 0.0693(16) 0.0023(11) 0.0277(12) -0.0019(10)
C25 0.0325(10) 0.0413(11) 0.0400(11) 0.0004(9) 0.0078(9) 0.0084(8)
N4 0.0281(8) 0.0265(8) 0.0302(8) 0.0021(6) 0.0072(6) 0.0011(6)
C26 0.0294(9) 0.0285(9) 0.0319(10) 0.0045(8) 0.0105(8) 0.0038(7)
C27 0.0327(10) 0.0358(10) 0.0373(10) 0.0030(9) 0.0097(8) 0.0088(8)
C28 0.0268(9) 0.0460(12) 0.0372(11) 0.0020(9) 0.0032(8) 0.0060(8)
C29 0.0293(9) 0.0369(10) 0.0349(10) 0.0008(8) 0.0049(8) -0.0006(8)
C30 0.0283(9) 0.0293(9) 0.0297(9) 0.0037(7) 0.0054(7) -0.0001(7)
C31 0.0290(9) 0.0317(10) 0.0351(10) 0.0028(8) 0.0085(8) 0.0036(8)
N5 0.0337(8) 0.0290(8) 0.0353(9) 0.0023(7) 0.0109(7) 0.0032(7)
C32 0.0276(9) 0.0295(9) 0.0379(10) -0.0017(8) 0.0124(8) 0.0024(7)
C33 0.0327(10) 0.0300(10) 0.0409(11) 0.0027(8) 0.0135(8) 0.0075(8)
C34 0.0356(10) 0.0273(9) 0.0518(13) 0.0014(9) 0.0172(9) 0.0048(8)
C35 0.0342(10) 0.0344(10) 0.0458(12) -0.0050(9) 0.0147(9) 0.0007(8)
C36 0.0324(10) 0.0389(11) 0.0360(10) 0.0002(9) 0.0106(8) 0.0018(8)
C37 0.0280(9) 0.0320(10) 0.0391(11) 0.0023(8) 0.0130(8) 0.0032(7)
C38 0.0440(12) 0.0344(11) 0.0454(12) 0.0061(9) 0.0122(10) 0.0111(9)
C39 0.0517(13) 0.0367(12) 0.0554(14) -0.0064(10) 0.0116(11) -0.0051(10)
C40 0.0454(12) 0.0336(10) 0.0387(11) 0.0047(9) 0.0089(9) 0.0025(9)
C41 0.0317(9) 0.0293(9) 0.0303(10) -0.0011(8) 0.0021(8) -0.0004(7)
N6 0.0296(8) 0.0268(8) 0.0276(8) 0.0010(6) 0.0054(6) 0.0021(6)
C42 0.0331(10) 0.0293(9) 0.0243(9) -0.0025(7) 0.0021(7) 0.0045(7)
C43 0.0365(10) 0.0298(9) 0.0287(9) -0.0026(8) 0.0042(8) 0.0016(8)
C44 0.0491(12) 0.0291(10) 0.0352(11) -0.0003(8) 0.0084(9) 0.0046(9)
C45 0.0496(12) 0.0358(11) 0.0339(11) -0.0001(9) 0.0081(9) 0.0138(9)
C46 0.0381(11) 0.0440(12) 0.0295(10) 0.0002(9) 0.0088(8) 0.0105(9)
C47 0.0352(10) 0.0344(10) 0.0251(9) -0.0014(8) 0.0036(8) 0.0039(8)
C48 0.0393(11) 0.0328(10) 0.0385(11) -0.0019(8) 0.0063(9) -0.0039(8)
C49 0.0652(16) 0.0416(13) 0.0602(15) 0.0045(11) 0.0207(13) 0.0225(11)
C50 0.0354(10) 0.0392(11) 0.0403(11) 0.0008(9) 0.0100(9) 0.0018(9)
B1A 0.024(4) 0.048(5) 0.067(7) -0.002(3) 0.008(3) 0.004(3)
F1A 0.049(3) 0.038(2) 0.076(3) -0.008(2) 0.014(2) 0.002(2)
F2A 0.044(2) 0.060(3) 0.046(4) 0.009(3) 0.012(2) 0.0050(19)
F3A 0.067(2) 0.064(2) 0.0471(19) 0.0098(16) 0.0147(17) 0.0116(19)
F4A 0.0397(18) 0.097(3) 0.072(3) -0.003(2) 0.0123(19) -0.0241(18)
N1S 0.0865(18) 0.0651(16) 0.0640(15) -0.0084(13) 0.0128(13) -0.0075(13)
C1S 0.0520(14) 0.0663(18) 0.0453(14) -0.0025(13) 0.0046(11) -0.0020(12)
C2S 0.0698(19) 0.0725(19) 0.0693(19) -0.0141(15) 0.0041(15) 0.0077(15)

loop_
_atom_type_symbol
_atom_type_description
_atom_type_scat_dispersion_real
_atom_type_scat_dispersion_imag
_atom_type_scat_source
C C 0.0033 0.0016 'International Tables Vol C Tables 4.2.6.8 and 6.1.1.4'
H H 0.0000 0.0000 'International Tables Vol C Tables 4.2.6.8 and 6.1.1.4'
B B 0.0013 0.0007 'International Tables Vol C Tables 4.2.6.8 and 6.1.1.4'
Cu Cu 0.3201 1.2651 'International Tables Vol C Tables 4.2.6.8 and 6.1.1.4'
F F 0.0171 0.0103 'International Tables Vol C Tables 4.2.6.8 and 6.1.1.4'
N N 0.0061 0.0033 'International Tables Vol C Tables 4.2.6.8 and 6.1.1.4'

loop_
_geom_angle_atom_site_label_1
_geom_angle_atom_site_label_2
_geom_angle_atom_site_label_3
_geom_angle
_geom_angle_site_symmetry_1
_geom_angle_site_symmetry_3
_geom_angle_publ_flag
N1 Cu1 N4 123.13(6) . . ?
N1 Cu1 N6 139.88(6) . . ?
N4 Cu1 N6 82.52(6) . . ?
N1 Cu1 N3 81.85(6) . . ?
N4 Cu1 N3 128.45(6) . . ?
N6 Cu1 N3 106.98(6) . . ?
C1 N1 C5 117.68(16) . . ?
C1 N1 Cu1 129.88(12) . . ?
C5 N1 Cu1 111.62(12) . . ?
N1 C1 C2 122.10(17) . . ?
N1 C1 C6 116.84(16) . . ?
C2 C1 C6 121.04(17) . . ?
C3 C2 C1 119.51(19) . . ?
C4 C3 C2 119.05(18) . . ?
C3 C4 C5 118.75(18) . . ?
N1 C5 C4 122.82(18) . . ?
N1 C5 C16 115.29(16) . . ?
C4 C5 C16 121.88(17) . . ?
N2 C6 C1 121.13(18) . . ?
C6 N2 C7 120.15(17) . . ?
C8 C7 C12 121.09(19) . . ?
C8 C7 N2 119.31(18) . . ?
C12 C7 N2 119.34(18) . . ?
C9 C8 C7 118.54(19) . . ?
C9 C8 C13 120.70(19) . . ?
C7 C8 C13 120.76(19) . . ?
C10 C9 C8 121.9(2) . . ?
C11 C10 C9 117.8(2) . . ?
C11 C10 C14 120.7(2) . . ?
C9 C10 C14 121.5(2) . . ?
C10 C11 C12 122.8(2) . . ?
C11 C12 C7 117.8(2) . . ?
C11 C12 C15 120.7(2) . . ?
C7 C12 C15 121.5(2) . . ?
N3 C16 C5 118.09(17) . . ?
C16 N3 C17 120.62(16) . . ?
C16 N3 Cu1 112.23(13) . . ?
C17 N3 Cu1 125.79(12) . . ?
C18 C17 C22 121.56(17) . . ?
C18 C17 N3 117.79(16) . . ?
C22 C17 N3 120.30(16) . . ?
C19 C18 C17 118.38(17) . . ?
C19 C18 C23 120.54(18) . . ?
C17 C18 C23 121.07(18) . . ?
C18 C19 C20 121.97(18) . . ?
C21 C20 C19 117.93(18) . . ?
C21 C20 C24 120.96(18) . . ?
C19 C20 C24 121.10(19) . . ?
C20 C21 C22 122.75(18) . . ?
C21 C22 C17 117.41(17) . . ?
C21 C22 C25 120.07(17) . . ?
C17 C22 C25 122.48(18) . . ?
C26 N4 C30 118.01(15) . . ?
C26 N4 Cu1 131.56(13) . . ?
C30 N4 Cu1 110.41(11) . . ?
N4 C26 C27 121.86(17) . . ?
N4 C26 C31 116.81(16) . . ?
C27 C26 C31 121.33(17) . . ?
C28 C27 C26 119.56(18) . . ?
C27 C28 C29 119.07(18) . . ?
C30 C29 C28 118.95(18) . . ?
N4 C30 C29 122.51(17) . . ?
N4 C30 C41 115.71(16) . . ?
C29 C30 C41 121.78(17) . . ?
N5 C31 C26 120.21(17) . . ?
C31 N5 C32 122.59(16) . . ?
C37 C32 C33 119.99(17) . . ?
C37 C32 N5 124.35(17) . . ?
C33 C32 N5 115.52(17) . . ?
C34 C33 C32 119.00(18) . . ?
C34 C33 C38 118.82(18) . . ?
C32 C33 C38 122.18(18) . . ?
C33 C34 C35 122.09(18) . . ?
C34 C35 C36 117.92(19) . . ?
C34 C35 C39 120.23(19) . . ?
C36 C35 C39 121.8(2) . . ?
C35 C36 C37 122.69(19) . . ?
C36 C37 C32 118.21(17) . . ?
C36 C37 C40 118.24(18) . . ?
C32 C37 C40 123.51(18) . . ?
N6 C41 C30 119.09(17) . . ?
C41 N6 C42 119.69(16) . . ?
C41 N6 Cu1 111.28(12) . . ?
C42 N6 Cu1 127.76(12) . . ?
C47 C42 C43 121.53(17) . . ?
C47 C42 N6 117.25(16) . . ?
C43 C42 N6 121.03(16) . . ?
C44 C43 C42 117.26(18) . . ?
C44 C43 C48 119.39(18) . . ?
C42 C43 C48 123.28(17) . . ?
C45 C44 C43 122.77(19) . . ?
C46 C45 C44 118.23(18) . . ?
C46 C45 C49 120.7(2) . . ?
C44 C45 C49 121.0(2) . . ?
C45 C46 C47 121.84(19) . . ?
C46 C47 C42 118.37(18) . . ?
C46 C47 C50 120.24(18) . . ?
C42 C47 C50 121.39(17) . . ?
F3A B1A F1A 112.1(8) . . ?
F3A B1A F4A 108.1(7) . . ?
F1A B1A F4A 111.5(8) . . ?
F3A B1A F2A 109.9(8) . . ?
F1A B1A F2A 108.0(8) . . ?
F4A B1A F2A 107.0(8) . . ?
F2B B1B F4B 108.4(11) . . ?
F2B B1B F3B 107.3(11) . . ?
F4B B1B F3B 109.4(12) . . ?
F2B B1B F1B 111.3(11) . . ?
F4B B1B F1B 111.4(11) . . ?
F3B B1B F1B 108.8(12) . . ?
F1C B1C F4C 106.9(13) . . ?
F1C B1C F2C 111.2(13) . . ?
F4C B1C F2C 110.5(13) . . ?
F1C B1C F3C 108.3(12) . . ?
F4C B1C F3C 111.9(15) . . ?
F2C B1C F3C 108.1(13) . . ?
N1S C1S C2S 178.2(3) . . ?

loop_
_geom_bond_atom_site_label_1
_geom_bond_atom_site_label_2
_geom_bond_distance
_geom_bond_site_symmetry_2
_geom_bond_publ_flag
Cu1 N1 2.0186(15) . ?
Cu1 N4 2.0292(15) . ?
Cu1 N6 2.0344(15) . ?
Cu1 N3 2.0442(15) . ?
N1 C1 1.352(2) . ?
N1 C5 1.359(2) . ?
C1 C2 1.389(3) . ?
C1 C6 1.476(3) . ?
C2 C3 1.385(3) . ?
C3 C4 1.381(3) . ?
C4 C5 1.388(3) . ?
C5 C16 1.467(3) . ?
C6 N2 1.260(2) . ?
N2 C7 1.429(3) . ?
C7 C8 1.395(3) . ?
C7 C12 1.403(3) . ?
C8 C9 1.393(3) . ?
C8 C13 1.503(3) . ?
C9 C10 1.389(3) . ?
C10 C11 1.384(3) . ?
C10 C14 1.513(3) . ?
C11 C12 1.390(3) . ?
C12 C15 1.503(3) . ?
C16 N3 1.278(2) . ?
N3 C17 1.435(2) . ?
C17 C18 1.398(3) . ?
C17 C22 1.404(3) . ?
C18 C19 1.389(3) . ?
C18 C23 1.505(3) . ?
C19 C20 1.393(3) . ?
C20 C21 1.386(3) . ?
C20 C24 1.508(3) . ?
C21 C22 1.395(3) . ?
C22 C25 1.507(3) . ?
N4 C26 1.347(2) . ?
N4 C30 1.362(2) . ?
C26 C27 1.395(3) . ?
C26 C31 1.470(3) . ?
C27 C28 1.377(3) . ?
C28 C29 1.384(3) . ?
C29 C30 1.383(3) . ?
C30 C41 1.463(3) . ?
C31 N5 1.270(2) . ?
N5 C32 1.417(2) . ?
C32 C37 1.409(3) . ?
C32 C33 1.414(3) . ?
C33 C34 1.386(3) . ?
C33 C38 1.504(3) . ?
C34 C35 1.387(3) . ?
C35 C36 1.388(3) . ?
C35 C39 1.512(3) . ?
C36 C37 1.392(3) . ?
C37 C40 1.514(3) . ?
C41 N6 1.280(2) . ?
N6 C42 1.440(2) . ?
C42 C47 1.402(3) . ?
C42 C43 1.406(3) . ?
C43 C44 1.400(3) . ?
C43 C48 1.508(3) . ?
C44 C45 1.388(3) . ?
C45 C46 1.387(3) . ?
C45 C49 1.518(3) . ?
C46 C47 1.398(3) . ?
C47 C50 1.506(3) . ?
B1A F3A 1.393(11) . ?
B1A F1A 1.394(10) . ?
B1A F4A 1.406(11) . ?
B1A F2A 1.440(11) . ?
B1B F2B 1.355(14) . ?
B1B F4B 1.380(14) . ?
B1B F3B 1.384(15) . ?
B1B F1B 1.390(15) . ?
B1C F1C 1.380(15) . ?
B1C F4C 1.383(16) . ?
B1C F2C 1.387(15) . ?
B1C F3C 1.393(15) . ?
N1S C1S 1.133(3) . ?
C1S C2S 1.451(4) . ?
